data_4314206
loop_
_publ_author_name
'Carl J. Carrano'
'Balwant S. Chohan'
'Brian S. Hammes'
'Brian W. Kail'
'Victor N. Nemykin'
'Partha Basu'

_publ_section_title
;
 Donor Atom Dependent Geometric Isomers in Mononuclear Oxo-Molybdenum(V)
 Complexes: Implications for Coordinated Endogenous Ligation in
 Molybdoenzymes
;
_journal_name_full 'Inorganic Chemistry'
_journal_page_first 5999
_journal_page_last 6007
_journal_paper_doi 10.1021/ic0262785
_journal_volume 42
_journal_year 2003
_chemical_formula_sum 'C14 H21 Cl Mg2 Mo N4 S'
_chemical_formula_weight 457.42
_chemical_name_systematic
;
  ?
;
_space_group_IT_number 62
_symmetry_cell_setting orthorhombic
_symmetry_space_group_name_Hall '-P 2ac 2n'
_symmetry_space_group_name_H-M 'P n m a'
_atom_sites_solution_hydrogens geom
_atom_sites_solution_primary direct
_atom_sites_solution_secondary difmap
_audit_creation_method SHELXL
_cell_angle_alpha 90.00
_cell_angle_beta 90.00
_cell_angle_gamma 90.00
_cell_formula_units_Z 4
_cell_length_a 13.2213(13)
_cell_length_b 15.649(4)
_cell_length_c 8.814(2)
_cell_measurement_reflns_used 37
_cell_measurement_temperature 243(2)
_cell_measurement_theta_max 12.50
_cell_measurement_theta_min 5.32
_cell_volume 1823.6(6)
_computing_cell_refinement 'Siemens XSCANS'
_computing_data_collection 'Siemens XSCANS'
_computing_data_reduction 'Siemens SHELXTL'
_computing_molecular_graphics 'Siemens SHELXTL'
_computing_publication_material 'Siemens SHELXTL'
_computing_structure_refinement 'SHELXL-93 (Sheldrick, 1993)'
_computing_structure_solution 'SHELXS-86 (Sheldrick, 1990)'
_diffrn_ambient_temperature 293(2)
_diffrn_measurement_device 'Siemens P4'
_diffrn_measurement_method '2\q/\w scans'
_diffrn_radiation_monochromator graphite
_diffrn_radiation_source 'fine-focus sealed tube'
_diffrn_radiation_type MoK\a
_diffrn_radiation_wavelength 0.71073
_diffrn_reflns_av_R_equivalents 0.0000
_diffrn_reflns_av_sigmaI/netI 0.0244
_diffrn_reflns_limit_h_max 0
_diffrn_reflns_limit_h_min -14
_diffrn_reflns_limit_k_max 14
_diffrn_reflns_limit_k_min 0
_diffrn_reflns_limit_l_max 9
_diffrn_reflns_limit_l_min 0
_diffrn_reflns_number 1084
_diffrn_reflns_theta_max 22.50
_diffrn_reflns_theta_min 2.60
_diffrn_standards_decay_% n/a
_diffrn_standards_interval_count 97
_diffrn_standards_interval_time n/a
_diffrn_standards_number 3
_exptl_absorpt_coefficient_mu 1.051
_exptl_absorpt_correction_T_max n/a
_exptl_absorpt_correction_T_min n/a
_exptl_absorpt_correction_type none
_exptl_crystal_colour green
_exptl_crystal_density_diffrn 1.666
_exptl_crystal_density_meas ?
_exptl_crystal_density_method n/a
_exptl_crystal_description block
_exptl_crystal_F_000 928
_exptl_crystal_size_max 0.9
_exptl_crystal_size_mid 0.8
_exptl_crystal_size_min 0.7
_refine_diff_density_max 0.644
_refine_diff_density_min -0.843
_refine_diff_density_rms 0.116
_refine_ls_extinction_coef n/a
_refine_ls_extinction_method none
_refine_ls_goodness_of_fit_all 1.061
_refine_ls_goodness_of_fit_obs 1.086
_refine_ls_hydrogen_treatment riding
_refine_ls_matrix_type full
_refine_ls_number_parameters 112
_refine_ls_number_reflns 1081
_refine_ls_number_restraints 0
_refine_ls_restrained_S_all 1.092
_refine_ls_restrained_S_obs 1.086
_refine_ls_R_factor_all 0.0700
_refine_ls_R_factor_obs 0.0602
_refine_ls_shift/esd_max 0.000
_refine_ls_shift/esd_mean 0.000
_refine_ls_structure_factor_coef Fsqd
_refine_ls_weighting_details 'w=1/[\s^2^(Fo^2^)+(0.0869P)^2^+11.1983P] where P=(Fo^2^+2Fc^2^)/3'
_refine_ls_weighting_scheme calc
_refine_ls_wR_factor_all 0.1669
_refine_ls_wR_factor_obs 0.1551
_reflns_number_observed 956
_reflns_number_total 1084
_reflns_observed_criterion >2sigma(I)
_cod_data_source_file ic0262785_2.cif
_cod_data_source_block 3
_cod_depositor_comments
;
The following automatic conversions were performed:

'_symmetry_cell_setting' value 'Orthorhombic' changed to
'orthorhombic' according to the built-in table from CIF Core
dictionary named 'cif_core.dic' version 2.4.1 from 2010-06-29.

Automatic conversion script
Id: cif_fix_values 1646 2011-03-28 12:23:43Z adriana 

The following automatic conversions were performed:

'_exptl_crystal_density_meas' value 'n/a' was changed to '?' - the
value is perceived as not measured.

Automatic conversion script
Id: cif_fix_values 3008 2015-01-20 13:52:24Z robertas 

The following automatic conversions were performed:

'_refine_ls_weighting_scheme' value 'calc
w=1/[\s^2^(Fo^2^)+(0.0869P)^2^+11.1983P] where P=(Fo^2^+2Fc^2^)/3'
was changed to 'calc'. New tag '_refine_ls_weighting_details' was
created. The value of the new tag was set to
'w=1/[\s^2^(Fo^2^)+(0.0869P)^2^+11.1983P] where P=(Fo^2^+2Fc^2^)/3'.

Automatic conversion script
Id: cif_fix_values 3143 2015-03-26 13:38:13Z robertas 
;
_cod_database_code 4314206

loop_
_symmetry_equiv_pos_as_xyz
'x, y, z'
'-x+1/2, -y, z+1/2'
'-x, y+1/2, -z'
'x+1/2, -y+1/2, -z+1/2'
'-x, -y, -z'
'x-1/2, y, -z-1/2'
'x, -y-1/2, z'
'-x-1/2, y-1/2, z-1/2'

loop_
_atom_site_aniso_label
_atom_site_aniso_U_11
_atom_site_aniso_U_22
_atom_site_aniso_U_33
_atom_site_aniso_U_23
_atom_site_aniso_U_13
_atom_site_aniso_U_12
Mo1 0.0369(7) 0.1208(13) 0.0370(7) 0.000 0.0105(4) 0.000
Mg1 0.125(3) 0.075(3) 0.128(4) -0.037(2) -0.033(3) 0.023(3)
Cl1 0.063(2) 0.056(2) 0.0322(13) 0.000 -0.0099(12) 0.000
S1 0.0287(14) 0.093(3) 0.053(2) 0.000 0.0060(13) 0.000
N1 0.037(3) 0.036(4) 0.030(3) 0.000(3) -0.001(3) 0.001(3)
N2 0.034(3) 0.031(4) 0.031(3) -0.002(3) -0.001(2) -0.002(3)
C1 0.072(6) 0.061(6) 0.037(4) 0.001(4) 0.005(4) -0.020(5)
C2 0.039(4) 0.041(5) 0.031(4) 0.000(4) 0.001(3) 0.001(4)
C3 0.047(4) 0.032(5) 0.047(4) -0.002(4) 0.003(4) -0.009(4)
C4 0.033(4) 0.035(5) 0.038(4) -0.003(4) -0.001(3) 0.001(4)
C5 0.047(4) 0.059(6) 0.041(4) -0.011(4) 0.001(3) -0.009(4)
C6 0.030(5) 0.047(7) 0.021(5) 0.000 0.003(4) 0.000
C7 0.030(5) 0.063(8) 0.045(6) 0.000 -0.005(5) 0.000
C8 0.047(5) 0.120(9) 0.094(7) 0.054(7) 0.004(5) 0.029(6)

loop_
_atom_site_label
_atom_site_type_symbol
_atom_site_fract_x
_atom_site_fract_y
_atom_site_fract_z
_atom_site_U_iso_or_equiv
_atom_site_thermal_displace_type
_atom_site_occupancy
_atom_site_calc_flag
_atom_site_refinement_flags
_atom_site_disorder_group
Mo1 Mo 0.48450(8) 0.2500 0.04650(11) 0.0649(6) Uani 1 d S .
Mg1 Mg 0.4176(4) 0.3408(3) 0.1784(5) 0.109(2) Uani 1 d . .
Cl1 Cl 0.6436(2) 0.2500 0.1726(3) 0.0503(8) Uani 1 d S .
S1 S 0.3543(2) 0.2500 -0.1352(3) 0.0582(10) Uani 1 d S .
N1 N 0.5633(4) 0.3420(4) -0.1179(6) 0.0341(15) Uani 1 d . .
N2 N 0.5678(4) 0.3260(4) -0.2728(6) 0.0319(14) Uani 1 d . .
C1 C 0.6301(7) 0.3933(6) -0.5149(8) 0.057(2) Uani 1 d . .
H2A H 0.6032(7) 0.3420(6) -0.5589(8) 0.085 Uiso 1 calc R .
H2B H 0.7013(7) 0.3966(6) -0.5352(8) 0.085 Uiso 1 calc R .
H2C H 0.5968(7) 0.4420(6) -0.5584(8) 0.085 Uiso 1 calc R .
C2 C 0.6127(5) 0.3922(5) -0.3452(7) 0.037(2) Uani 1 d . .
C3 C 0.6377(6) 0.4509(5) -0.2374(8) 0.042(2) Uani 1 d . .
H6A H 0.6695(6) 0.5031(5) -0.2540(8) 0.050 Uiso 1 calc R .
C4 C 0.6072(5) 0.4184(5) -0.0986(8) 0.036(2) Uani 1 d . .
C5 C 0.6229(6) 0.4587(6) 0.0534(8) 0.049(2) Uani 1 d . .
H5A H 0.5943(6) 0.4227(6) 0.1305(8) 0.073 Uiso 1 calc R .
H5B H 0.5903(6) 0.5135(6) 0.0556(8) 0.073 Uiso 1 calc R .
H5C H 0.6940(6) 0.4657(6) 0.0716(8) 0.073 Uiso 1 calc R .
C6 C 0.5218(7) 0.2500 -0.3362(10) 0.032(3) Uani 1 d S .
H4B H 0.5392(7) 0.2500 -0.4443(10) 0.039 Uiso 1 calc SR .
C7 C 0.4052(8) 0.2500 -0.3285(12) 0.046(3) Uani 1 d S .
C8 C 0.3664(7) 0.3303(8) -0.4070(12) 0.087(4) Uani 1 d . .
H1A H 0.3919(7) 0.3799(8) -0.3554(12) 0.130 Uiso 1 calc R .
H1B H 0.2938(7) 0.3308(8) -0.4045(12) 0.130 Uiso 1 calc R .
H1C H 0.3890(7) 0.3308(8) -0.5105(12) 0.130 Uiso 1 calc R .

loop_
_atom_type_symbol
_atom_type_description
_atom_type_scat_dispersion_real
_atom_type_scat_dispersion_imag
_atom_type_scat_source
C C 0.0033 0.0016 'International Tables Vol C Tables 4.2.6.8 and 6.1.1.4'
H H 0.0000 0.0000 'International Tables Vol C Tables 4.2.6.8 and 6.1.1.4'
N N 0.0061 0.0033 'International Tables Vol C Tables 4.2.6.8 and 6.1.1.4'
Mg Mg 0.0486 0.0363 'International Tables Vol C Tables 4.2.6.8 and 6.1.1.4'
S S 0.1246 0.1234 'International Tables Vol C Tables 4.2.6.8 and 6.1.1.4'
Cl Cl 0.1484 0.1585 'International Tables Vol C Tables 4.2.6.8 and 6.1.1.4'
Mo Mo -1.6832 0.6857 'International Tables Vol C Tables 4.2.6.8 and 6.1.1.4'

loop_
_geom_angle_atom_site_label_1
_geom_angle_atom_site_label_2
_geom_angle_atom_site_label_3
_geom_angle
_geom_angle_site_symmetry_1
_geom_angle_site_symmetry_3
_geom_angle_publ_flag
Mg1 Mo1 Mg1 88.4(3) . 7_565 ?
Mg1 Mo1 N1 96.9(2) . . ?
Mg1 Mo1 N1 174.6(2) 7_565 . ?
Mg1 Mo1 N1 174.6(2) . 7_565 ?
Mg1 Mo1 N1 96.9(2) 7_565 7_565 ?
N1 Mo1 N1 77.8(3) . 7_565 ?
Mg1 Mo1 S1 94.07(14) . . ?
Mg1 Mo1 S1 94.07(14) 7_565 . ?
N1 Mo1 S1 84.39(15) . . ?
N1 Mo1 S1 84.39(15) 7_565 . ?
Mg1 Mo1 Cl1 96.72(14) . . ?
Mg1 Mo1 Cl1 96.72(14) 7_565 . ?
N1 Mo1 Cl1 83.90(15) . . ?
N1 Mo1 Cl1 83.90(15) 7_565 . ?
S1 Mo1 Cl1 164.93(11) . . ?
Mo1 Mg1 Mg1 45.8(2) . 7_565 ?
C7 S1 Mo1 111.4(3) . . ?
C4 N1 N2 105.5(5) . . ?
C4 N1 Mo1 132.6(5) . . ?
N2 N1 Mo1 121.8(4) . . ?
C2 N2 N1 110.1(5) . . ?
C2 N2 C6 129.1(6) . . ?
N1 N2 C6 120.6(6) . . ?
N2 C2 C3 107.1(6) . . ?
N2 C2 C1 122.8(7) . . ?
C3 C2 C1 130.2(7) . . ?
C2 C3 C4 107.4(6) . . ?
N1 C4 C3 109.9(6) . . ?
N1 C4 C5 123.4(6) . . ?
C3 C4 C5 126.7(7) . . ?
N2 C6 N2 110.5(7) . 7_565 ?
N2 C6 C7 113.7(5) . . ?
N2 C6 C7 113.7(5) 7_565 . ?
C8 C7 C8 111.2(11) 7_565 . ?
C8 C7 C6 108.5(6) 7_565 . ?
C8 C7 C6 108.5(6) . . ?
C8 C7 S1 107.4(6) 7_565 . ?
C8 C7 S1 107.4(6) . . ?
C6 C7 S1 114.1(7) . . ?

loop_
_geom_bond_atom_site_label_1
_geom_bond_atom_site_label_2
_geom_bond_distance
_geom_bond_site_symmetry_2
_geom_bond_publ_flag
Mo1 Mg1 2.037(4) . ?
Mo1 Mg1 2.037(4) 7_565 ?
Mo1 N1 2.293(6) . ?
Mo1 N1 2.293(6) 7_565 ?
Mo1 S1 2.352(3) . ?
Mo1 Cl1 2.379(3) . ?
Mg1 Mg1 2.841(9) 7_565 ?
S1 C7 1.832(11) . ?
N1 C4 1.341(9) . ?
N1 N2 1.389(7) . ?
N2 C2 1.354(9) . ?
N2 C6 1.448(8) . ?
C1 C2 1.514(10) . ?
C2 C3 1.362(10) . ?
C3 C4 1.385(10) . ?
C4 C5 1.494(10) . ?
C6 N2 1.448(8) 7_565 ?
C6 C7 1.544(13) . ?
C7 C8 1.523(11) 7_565 ?
C7 C8 1.523(11) . ?
